data_7057597
loop_
_publ_author_name
'Chakraborty, Tonmoy'
'Dasgupta, Sanchari'
'Zangrando, Ennio'
'Das, Debasis'

_publ_section_title
;
 Portraying the role of halo ligands and the auxiliary part of ligands of
 mononuclear manganese(iii)-Schiff base complexes in catalyzing
 phospho--ester bond hydrolysis
;
_journal_issue 18
_journal_name_full 'New Journal of Chemistry'
_journal_page_first 14933
_journal_paper_doi 10.1039/C8NJ02634C
_journal_volume 42
_journal_year 2018
_chemical_formula_moiety 'C28 H36 Mn N6 O2 S2, C N S, H2 O'
_chemical_formula_sum 'C29 H38 Mn N7 O3 S3'
_chemical_formula_weight 683.78
_space_group_crystal_system monoclinic
_space_group_IT_number 14
_space_group_name_Hall '-P 2ybc'
_space_group_name_H-M_alt 'P 1 21/c 1'
_symmetry_space_group_name_Hall '-P 2ybc'
_symmetry_space_group_name_H-M 'P 1 21/c 1'
_atom_sites_solution_hydrogens mixed
_audit_creation_method SHELXL-2014/7
_audit_update_record
;
2018-07-24 deposited with the CCDC.
2018-07-27 downloaded from the CCDC.
;
_cell_angle_alpha 90
_cell_angle_beta 102.363(2)
_cell_angle_gamma 90
_cell_formula_units_Z 4
_cell_length_a 12.3979(5)
_cell_length_b 18.3692(7)
_cell_length_c 14.6907(6)
_cell_measurement_reflns_used 3452
_cell_measurement_temperature 297(2)
_cell_measurement_theta_max 27.64
_cell_measurement_theta_min 2.82
_cell_volume 3268.1(2)
_computing_cell_refinement 'BRUKER SMART'
_computing_data_collection 'BRUKER SMART'
_computing_data_reduction 'BRUKER SAINT'
_computing_molecular_graphics 'Ortep3 for Windows (Farrugia,1997)'
_computing_publication_material 'Wingx 2013.3 (Farrugia, 1999)'
_computing_structure_refinement 'SHELXL-2014/7 (Sheldrick, 2014)'
_computing_structure_solution 'SHELX97 (Sheldrick, 2008)'
_diffrn_ambient_temperature 297(2)
_diffrn_measured_fraction_theta_full 0.994
_diffrn_measured_fraction_theta_max 0.993
_diffrn_measurement_device_type 'BRUKER SMART APEX CCD DIFFRACTOMETER'
_diffrn_measurement_method 'OMEGA-PHI SCAN'
_diffrn_radiation_monochromator graphite
_diffrn_radiation_type MoK\a
_diffrn_radiation_wavelength 0.71073
_diffrn_reflns_av_R_equivalents 0.0374
_diffrn_reflns_av_unetI/netI 0.0253
_diffrn_reflns_Laue_measured_fraction_full 0.994
_diffrn_reflns_Laue_measured_fraction_max 0.993
_diffrn_reflns_limit_h_max 16
_diffrn_reflns_limit_h_min -16
_diffrn_reflns_limit_k_max 24
_diffrn_reflns_limit_k_min -24
_diffrn_reflns_limit_l_max 19
_diffrn_reflns_limit_l_min -19
_diffrn_reflns_number 49725
_diffrn_reflns_point_group_measured_fraction_full 0.994
_diffrn_reflns_point_group_measured_fraction_max 0.993
_diffrn_reflns_theta_full 25.242
_diffrn_reflns_theta_max 28.313
_diffrn_reflns_theta_min 2.664
_exptl_absorpt_coefficient_mu 0.637
_exptl_absorpt_correction_T_max 0.870
_exptl_absorpt_correction_T_min 0.738
_exptl_absorpt_correction_type multi-scan
_exptl_absorpt_process_details 'BRUKER SADABS'
_exptl_crystal_colour brown
_exptl_crystal_density_diffrn 1.390
_exptl_crystal_description block
_exptl_crystal_F_000 1432
_exptl_crystal_size_max 0.30
_exptl_crystal_size_mid 0.28
_exptl_crystal_size_min 0.28
_refine_diff_density_max 0.291
_refine_diff_density_min -0.560
_refine_diff_density_rms 0.058
_refine_ls_extinction_method none
_refine_ls_goodness_of_fit_ref 1.064
_refine_ls_hydrogen_treatment mixed
_refine_ls_matrix_type full
_refine_ls_number_parameters 394
_refine_ls_number_reflns 8104
_refine_ls_number_restraints 0
_refine_ls_restrained_S_all 1.064
_refine_ls_R_factor_all 0.0643
_refine_ls_R_factor_gt 0.0500
_refine_ls_shift/su_max 0.001
_refine_ls_shift/su_mean 0.000
_refine_ls_structure_factor_coef Fsqd
_refine_ls_weighting_details 'w=1/[\s^2^(Fo^2^)+(0.0442P)^2^+3.0386P] where P=(Fo^2^+2Fc^2^)/3'
_refine_ls_weighting_scheme calc
_refine_ls_wR_factor_gt 0.1157
_refine_ls_wR_factor_ref 0.1277
_reflns_Friedel_coverage 0.000
_reflns_number_gt 6537
_reflns_number_total 8104
_reflns_threshold_expression 'I > 2\s(I)'
_cod_data_source_file c8nj02634c2.cif
_cod_data_source_block 6
_cod_depositor_comments
;
The following automatic conversions were performed:

'_exptl_absorpt_correction_type' value 'MULTI-SCAN' changed to
'multi-scan' according to
/home/data/users/saulius/crontab/automatic-downloads/rss-feeds/RSC/lib/dictionaries/cif_core.dic
dictionary named 'cif_core.dic' version 2.4.2 from 2011-04-26.

Automatic conversion script
Id: cif_fix_values 4973 2017-02-22 13:04:09Z antanas 

 Adding full bibliography for 7057596--7057602.cif.
;
_cod_database_code 7057597
_shelx_shelxl_version_number 2014/7
_shelx_space_group_comment
;
The symmetry employed for this shelxl refinement is uniquely defined
by the following loop, which should always be used as a source of
symmetry information in preference to the above space-group names.
They are only intended as comments.
;
_exptl_absorpt_special_details 'Bruker (2009). SADABS Bruker AXS Inc., Madison, Wisconsin, USA.'

loop_
_space_group_symop_operation_xyz
'x, y, z'
'-x, y+1/2, -z+1/2'
'-x, -y, -z'
'x, -y-1/2, z-1/2'

loop_
_atom_site_label
_atom_site_type_symbol
_atom_site_fract_x
_atom_site_fract_y
_atom_site_fract_z
_atom_site_U_iso_or_equiv
_atom_site_adp_type
_atom_site_occupancy
_atom_site_site_symmetry_order
_atom_site_calc_flag
_atom_site_refinement_flags_posn
_atom_site_refinement_flags_adp
Mn Mn 0.72335(2) 0.65987(2) 0.56274(2) 0.03288(10) Uani 1 1 d . .
S1 S 0.71754(8) 0.93124(4) 0.55374(7) 0.0738(3) Uani 1 1 d . .
N5 N 0.71891(17) 0.78125(12) 0.57490(17) 0.0536(5) Uani 1 1 d . .
C15 C 0.71894(18) 0.84341(13) 0.56571(16) 0.0427(5) Uani 1 1 d . .
S2 S 0.77724(6) 0.43058(5) 0.41757(6) 0.0665(2) Uani 1 1 d . .
N6 N 0.73644(18) 0.53760(12) 0.54020(17) 0.0553(5) Uani 1 1 d . .
C16 C 0.75302(18) 0.49347(13) 0.48902(18) 0.0437(5) Uani 1 1 d . .
N1 N 0.88939(14) 0.66667(9) 0.56373(13) 0.0358(4) Uani 1 1 d . .
N2 N 0.99565(15) 0.62783(10) 0.34782(13) 0.0363(4) Uani 1 1 d . .
H2N H 1.058(2) 0.6532(14) 0.3708(18) 0.044 Uiso 1 1 d . U
N3 N 0.55938(14) 0.65306(9) 0.56384(12) 0.0329(4) Uani 1 1 d . .
N4 N 0.44950(14) 0.63105(9) 0.78244(12) 0.0317(3) Uani 1 1 d . .
H4N H 0.390(2) 0.6525(13) 0.7564(17) 0.038 Uiso 1 1 d . U
O1 O 0.75480(13) 0.65047(11) 0.69283(11) 0.0504(4) Uani 1 1 d . .
O2 O 0.68694(12) 0.66827(9) 0.43234(10) 0.0410(3) Uani 1 1 d . .
C1 C 0.84719(17) 0.63245(12) 0.75141(15) 0.0381(4) Uani 1 1 d . .
C2 C 0.8436(2) 0.61434(16) 0.84350(17) 0.0535(6) Uani 1 1 d . .
H2 H 0.7760 0.6137 0.8613 0.064 Uiso 1 1 calc R U
C3 C 0.9377(2) 0.59758(18) 0.90759(18) 0.0596(7) Uani 1 1 d . .
H3 H 0.9330 0.5862 0.9683 0.072 Uiso 1 1 calc R U
C4 C 1.0402(2) 0.59718(18) 0.88381(19) 0.0611(7) Uani 1 1 d . .
H4 H 1.1034 0.5845 0.9275 0.073 Uiso 1 1 calc R U
C5 C 1.0465(2) 0.61580(15) 0.79493(19) 0.0527(6) Uani 1 1 d . .
H5 H 1.1151 0.6169 0.7790 0.063 Uiso 1 1 calc R U
C6 C 0.95089(17) 0.63342(12) 0.72670(16) 0.0384(4) Uani 1 1 d . .
C7 C 0.96576(17) 0.65383(12) 0.63610(16) 0.0400(5) Uani 1 1 d . .
H7 H 1.0382 0.6583 0.6289 0.048 Uiso 1 1 calc R U
C8 C 0.92646(18) 0.68550(12) 0.47760(16) 0.0401(5) Uani 1 1 d . .
H8A H 0.9965 0.7110 0.4929 0.048 Uiso 1 1 calc R U
H8B H 0.8728 0.7171 0.4389 0.048 Uiso 1 1 calc R U
C9 C 0.93892(19) 0.61563(12) 0.42573(16) 0.0408(5) Uani 1 1 d . .
H9A H 0.9807 0.5807 0.4689 0.049 Uiso 1 1 calc R U
H9B H 0.8664 0.5951 0.4013 0.049 Uiso 1 1 calc R U
C10 C 0.9345(2) 0.67247(17) 0.26926(19) 0.0574(7) Uani 1 1 d . .
H10A H 0.9373 0.7237 0.2858 0.069 Uiso 1 1 calc R U
H10B H 0.8579 0.6574 0.2518 0.069 Uiso 1 1 calc R U
C11 C 0.9934(2) 0.65863(18) 0.19097(19) 0.0601(7) Uani 1 1 d . .
H11A H 1.0472 0.6966 0.1888 0.072 Uiso 1 1 calc R U
H11B H 0.9411 0.6572 0.1315 0.072 Uiso 1 1 calc R U
C12 C 1.0500(3) 0.58556(18) 0.2121(2) 0.0730(9) Uani 1 1 d . .
H12A H 1.0234 0.5514 0.1620 0.088 Uiso 1 1 calc R U
H12B H 1.1293 0.5907 0.2196 0.088 Uiso 1 1 calc R U
C13 C 1.0219(3) 0.55929(14) 0.3018(2) 0.0569(7) Uani 1 1 d . .
H13A H 0.9588 0.5268 0.2893 0.068 Uiso 1 1 calc R U
H13B H 1.0841 0.5342 0.3404 0.068 Uiso 1 1 calc R U
C21 C 0.60146(17) 0.63964(11) 0.37375(14) 0.0339(4) Uani 1 1 d . .
C22 C 0.6042(2) 0.63494(14) 0.27926(16) 0.0450(5) Uani 1 1 d . .
H15 H 0.6674 0.6493 0.2596 0.054 Uiso 1 1 calc R U
C23 C 0.5155(2) 0.60959(14) 0.21552(17) 0.0489(6) Uani 1 1 d . .
H16 H 0.5191 0.6078 0.1530 0.059 Uiso 1 1 calc R U
C24 C 0.4197(2) 0.58641(15) 0.24164(18) 0.0517(6) Uani 1 1 d . .
H17 H 0.3606 0.5683 0.1976 0.062 Uiso 1 1 calc R U
C25 C 0.4143(2) 0.59085(14) 0.33368(17) 0.0475(5) Uani 1 1 d . .
H18 H 0.3506 0.5757 0.3520 0.057 Uiso 1 1 calc R U
C26 C 0.50390(17) 0.61799(12) 0.40118(15) 0.0363(4) Uani 1 1 d . .
C27 C 0.48611(17) 0.63192(12) 0.49321(15) 0.0378(4) Uani 1 1 d . .
H20 H 0.4149 0.6250 0.5024 0.045 Uiso 1 1 calc R U
C28 C 0.51934(18) 0.67527(12) 0.64749(15) 0.0370(4) Uani 1 1 d . .
H21A H 0.4482 0.6990 0.6286 0.044 Uiso 1 1 calc R U
H21B H 0.5706 0.7099 0.6832 0.044 Uiso 1 1 calc R U
C29 C 0.50829(18) 0.60979(11) 0.70790(15) 0.0358(4) Uani 1 1 d . .
H22A H 0.4674 0.5716 0.6698 0.043 Uiso 1 1 calc R U
H22B H 0.5810 0.5911 0.7359 0.043 Uiso 1 1 calc R U
C30 C 0.4226(2) 0.56913(13) 0.83982(17) 0.0509(6) Uani 1 1 d . .
H23A H 0.4859 0.5373 0.8587 0.061 Uiso 1 1 calc R U
H23B H 0.3611 0.5409 0.8053 0.061 Uiso 1 1 calc R U
C31 C 0.3928(3) 0.60514(15) 0.92316(19) 0.0611(7) Uani 1 1 d . .
H24A H 0.4181 0.5760 0.9787 0.073 Uiso 1 1 calc R U
H24B H 0.3134 0.6111 0.9136 0.073 Uiso 1 1 calc R U
C32 C 0.4499(2) 0.67886(14) 0.93312(16) 0.0451(5) Uani 1 1 d . .
H25A H 0.3964 0.7178 0.9301 0.054 Uiso 1 1 calc R U
H25B H 0.5028 0.6820 0.9921 0.054 Uiso 1 1 calc R U
C33 C 0.5082(2) 0.68436(14) 0.85240(17) 0.0473(6) Uani 1 1 d . .
H26A H 0.5024 0.7332 0.8268 0.057 Uiso 1 1 calc R U
H26B H 0.5857 0.6718 0.8722 0.057 Uiso 1 1 calc R U
S3 S 0.21971(8) 0.80350(5) 0.56556(5) 0.0754(3) Uani 1 1 d . .
N7 N 0.25928(19) 0.72327(13) 0.72907(16) 0.0543(5) Uani 1 1 d . .
C17 C 0.24503(19) 0.75567(14) 0.66122(18) 0.0463(5) Uani 1 1 d . .
O1W O 0.19538(19) 0.69820(14) 0.38595(15) 0.0753(7) Uani 1 1 d . .
H1A H 0.2003 0.7237 0.4350 0.113 Uiso 1 1 d . U
H1B H 0.2105 0.7246 0.3427 0.113 Uiso 1 1 d . U

loop_
_atom_site_aniso_label
_atom_site_aniso_U_11
_atom_site_aniso_U_22
_atom_site_aniso_U_33
_atom_site_aniso_U_23
_atom_site_aniso_U_13
_atom_site_aniso_U_12
Mn 0.02782(16) 0.04141(18) 0.03269(16) 0.00077(12) 0.01380(12) 0.00159(12)
S1 0.0902(6) 0.0420(4) 0.1028(7) -0.0029(4) 0.0512(5) 0.0019(3)
N5 0.0451(11) 0.0465(12) 0.0675(14) -0.0063(10) 0.0081(10) 0.0011(9)
C15 0.0387(11) 0.0443(13) 0.0475(13) -0.0081(10) 0.0146(10) 0.0011(9)
S2 0.0553(4) 0.0634(4) 0.0847(5) -0.0195(4) 0.0237(4) -0.0018(3)
N6 0.0551(13) 0.0430(11) 0.0747(15) 0.0050(11) 0.0291(11) 0.0022(9)
C16 0.0345(11) 0.0388(11) 0.0610(14) 0.0088(10) 0.0177(10) 0.0001(9)
N1 0.0327(9) 0.0370(9) 0.0414(9) -0.0024(7) 0.0165(7) -0.0022(7)
N2 0.0353(9) 0.0368(9) 0.0411(10) 0.0005(7) 0.0174(7) 0.0007(7)
N3 0.0323(8) 0.0373(9) 0.0329(8) 0.0026(7) 0.0155(7) 0.0022(7)
N4 0.0308(8) 0.0332(8) 0.0347(9) -0.0004(7) 0.0150(7) -0.0016(7)
O1 0.0320(8) 0.0845(13) 0.0377(8) 0.0066(8) 0.0140(6) 0.0105(8)
O2 0.0373(8) 0.0536(9) 0.0354(8) 0.0022(7) 0.0153(6) -0.0070(7)
C1 0.0351(10) 0.0439(11) 0.0368(11) -0.0053(9) 0.0112(8) 0.0015(9)
C2 0.0465(13) 0.0773(18) 0.0385(12) 0.0011(12) 0.0129(10) 0.0054(12)
C3 0.0580(16) 0.082(2) 0.0370(12) 0.0001(13) 0.0052(11) 0.0048(14)
C4 0.0482(14) 0.081(2) 0.0472(14) -0.0054(13) -0.0053(11) 0.0039(13)
C5 0.0364(12) 0.0646(16) 0.0552(15) -0.0075(12) 0.0060(10) -0.0006(11)
C6 0.0340(10) 0.0394(11) 0.0422(11) -0.0064(9) 0.0094(8) -0.0012(8)
C7 0.0298(10) 0.0433(12) 0.0504(13) -0.0069(9) 0.0160(9) -0.0010(8)
C8 0.0366(11) 0.0404(11) 0.0489(12) 0.0016(9) 0.0217(9) -0.0046(9)
C9 0.0450(12) 0.0397(11) 0.0436(12) 0.0044(9) 0.0225(10) -0.0021(9)
C10 0.0559(15) 0.0677(17) 0.0550(15) 0.0231(13) 0.0264(12) 0.0191(13)
C11 0.0464(14) 0.091(2) 0.0467(14) 0.0128(14) 0.0180(11) 0.0054(14)
C12 0.096(2) 0.072(2) 0.0639(18) -0.0072(15) 0.0453(18) 0.0050(17)
C13 0.0749(18) 0.0438(13) 0.0599(16) -0.0030(11) 0.0320(14) 0.0073(12)
C21 0.0348(10) 0.0330(10) 0.0362(10) 0.0038(8) 0.0126(8) 0.0066(8)
C22 0.0455(12) 0.0538(13) 0.0395(12) 0.0018(10) 0.0175(10) 0.0054(10)
C23 0.0567(14) 0.0551(14) 0.0355(11) -0.0007(10) 0.0112(10) 0.0129(11)
C24 0.0510(14) 0.0549(14) 0.0444(13) -0.0069(11) -0.0006(11) 0.0027(11)
C25 0.0394(12) 0.0544(14) 0.0493(13) 0.0015(11) 0.0109(10) -0.0031(10)
C26 0.0356(10) 0.0404(11) 0.0348(10) 0.0034(8) 0.0119(8) 0.0034(8)
C27 0.0312(10) 0.0444(11) 0.0417(11) 0.0046(9) 0.0166(9) 0.0004(8)
C28 0.0357(10) 0.0419(11) 0.0392(11) 0.0010(9) 0.0211(9) 0.0045(8)
C29 0.0393(10) 0.0356(10) 0.0369(10) -0.0029(8) 0.0185(8) 0.0009(8)
C30 0.0765(17) 0.0363(11) 0.0484(13) -0.0003(10) 0.0326(13) -0.0113(11)
C31 0.087(2) 0.0589(16) 0.0494(14) -0.0082(12) 0.0405(14) -0.0207(14)
C32 0.0448(12) 0.0540(13) 0.0392(11) -0.0106(10) 0.0147(10) -0.0046(10)
C33 0.0485(13) 0.0489(13) 0.0490(13) -0.0160(10) 0.0204(11) -0.0170(10)
S3 0.1080(7) 0.0769(6) 0.0458(4) 0.0069(3) 0.0261(4) -0.0013(5)
N7 0.0544(13) 0.0623(13) 0.0485(12) 0.0055(10) 0.0162(10) 0.0133(10)
C17 0.0380(11) 0.0571(14) 0.0473(13) -0.0107(11) 0.0167(10) 0.0022(10)
O1W 0.0733(14) 0.1002(17) 0.0579(12) -0.0087(11) 0.0263(11) -0.0359(12)

loop_
_atom_type_symbol
_atom_type_description
_atom_type_scat_dispersion_real
_atom_type_scat_dispersion_imag
_atom_type_scat_source
C C 0.0033 0.0016 'International Tables Vol C Tables 4.2.6.8 and 6.1.1.4'
H H 0.0000 0.0000 'International Tables Vol C Tables 4.2.6.8 and 6.1.1.4'
Mn Mn 0.3368 0.7283 'International Tables Vol C Tables 4.2.6.8 and 6.1.1.4'
N N 0.0061 0.0033 'International Tables Vol C Tables 4.2.6.8 and 6.1.1.4'
O O 0.0106 0.0060 'International Tables Vol C Tables 4.2.6.8 and 6.1.1.4'
S S 0.1246 0.1234 'International Tables Vol C Tables 4.2.6.8 and 6.1.1.4'

loop_
_geom_angle_atom_site_label_1
_geom_angle_atom_site_label_2
_geom_angle_atom_site_label_3
_geom_angle
O1 Mn O2 178.06(7)
O1 Mn N3 88.65(7)
O2 Mn N3 89.47(7)
O1 Mn N1 90.52(7)
O2 Mn N1 91.36(7)
N3 Mn N1 179.16(7)
O1 Mn N5 90.78(9)
O2 Mn N5 89.71(8)
N3 Mn N5 91.08(7)
N1 Mn N5 88.89(7)
O1 Mn N6 92.96(9)
O2 Mn N6 86.67(8)
N3 Mn N6 92.45(7)
N1 Mn N6 87.63(7)
N5 Mn N6 174.92(8)
C15 N5 Mn 168.3(2)
N5 C15 S1 179.1(2)
C16 N6 Mn 144.6(2)
N6 C16 S2 179.4(3)
C7 N1 C8 116.27(18)
C7 N1 Mn 123.57(15)
C8 N1 Mn 120.14(14)
C9 N2 C10 115.84(18)
C9 N2 C13 113.97(18)
C10 N2 C13 103.7(2)
C9 N2 H2N 107.3(17)
C10 N2 H2N 105.0(16)
C13 N2 H2N 110.6(17)
C27 N3 C28 116.74(17)
C27 N3 Mn 123.08(14)
C28 N3 Mn 120.15(14)
C33 N4 C29 115.77(16)
C33 N4 C30 104.22(18)
C29 N4 C30 114.68(17)
C33 N4 H4N 104.8(16)
C29 N4 H4N 107.8(17)
C30 N4 H4N 109.0(17)
C1 O1 Mn 130.56(14)
C21 O2 Mn 127.96(13)
O1 C1 C2 119.1(2)
O1 C1 C6 122.8(2)
C2 C1 C6 118.1(2)
C3 C2 C1 121.2(2)
C3 C2 H2 119.4
C1 C2 H2 119.4
C2 C3 C4 121.3(3)
C2 C3 H3 119.3
C4 C3 H3 119.3
C5 C4 C3 118.8(2)
C5 C4 H4 120.6
C3 C4 H4 120.6
C4 C5 C6 121.5(2)
C4 C5 H5 119.2
C6 C5 H5 119.2
C1 C6 C5 119.1(2)
C1 C6 C7 123.3(2)
C5 C6 C7 117.6(2)
N1 C7 C6 126.75(19)
N1 C7 H7 116.6
C6 C7 H7 116.6
N1 C8 C9 108.42(17)
N1 C8 H8A 110.0
C9 C8 H8A 110.0
N1 C8 H8B 110.0
C9 C8 H8B 110.0
H8A C8 H8B 108.4
N2 C9 C8 112.08(17)
N2 C9 H9A 109.2
C8 C9 H9A 109.2
N2 C9 H9B 109.2
C8 C9 H9B 109.2
H9A C9 H9B 107.9
N2 C10 C11 104.5(2)
N2 C10 H10A 110.9
C11 C10 H10A 110.9
N2 C10 H10B 110.9
C11 C10 H10B 110.9
H10A C10 H10B 108.9
C10 C11 C12 105.7(2)
C10 C11 H11A 110.6
C12 C11 H11A 110.6
C10 C11 H11B 110.6
C12 C11 H11B 110.6
H11A C11 H11B 108.7
C13 C12 C11 106.2(2)
C13 C12 H12A 110.5
C11 C12 H12A 110.5
C13 C12 H12B 110.5
C11 C12 H12B 110.5
H12A C12 H12B 108.7
N2 C13 C12 103.8(2)
N2 C13 H13A 111.0
C12 C13 H13A 111.0
N2 C13 H13B 111.0
C12 C13 H13B 111.0
H13A C13 H13B 109.0
O2 C21 C22 118.95(19)
O2 C21 C26 122.85(18)
C22 C21 C26 118.1(2)
C23 C22 C21 121.0(2)
C23 C22 H15 119.5
C21 C22 H15 119.5
C22 C23 C24 121.7(2)
C22 C23 H16 119.1
C24 C23 H16 119.1
C25 C24 C23 118.6(2)
C25 C24 H17 120.7
C23 C24 H17 120.7
C24 C25 C26 121.1(2)
C24 C25 H18 119.4
C26 C25 H18 119.4
C21 C26 C25 119.5(2)
C21 C26 C27 122.1(2)
C25 C26 C27 117.83(19)
N3 C27 C26 126.07(19)
N3 C27 H20 117.0
C26 C27 H20 117.0
N3 C28 C29 110.84(17)
N3 C28 H21A 109.5
C29 C28 H21A 109.5
N3 C28 H21B 109.5
C29 C28 H21B 109.5
H21A C28 H21B 108.1
N4 C29 C28 109.94(16)
N4 C29 H22A 109.7
C28 C29 H22A 109.7
N4 C29 H22B 109.7
C28 C29 H22B 109.7
H22A C29 H22B 108.2
N4 C30 C31 104.32(19)
N4 C30 H23A 110.9
C31 C30 H23A 110.9
N4 C30 H23B 110.9
C31 C30 H23B 110.9
H23A C30 H23B 108.9
C30 C31 C32 106.19(19)
C30 C31 H24A 110.5
C32 C31 H24A 110.5
C30 C31 H24B 110.5
C32 C31 H24B 110.5
H24A C31 H24B 108.7
C33 C32 C31 105.89(19)
C33 C32 H25A 110.6
C31 C32 H25A 110.6
C33 C32 H25B 110.6
C31 C32 H25B 110.6
H25A C32 H25B 108.7
N4 C33 C32 104.54(17)
N4 C33 H26A 110.8
C32 C33 H26A 110.8
N4 C33 H26B 110.8
C32 C33 H26B 110.8
H26A C33 H26B 108.9
N7 C17 S3 177.4(2)
H1A O1W H1B 109.3

loop_
_geom_bond_atom_site_label_1
_geom_bond_atom_site_label_2
_geom_bond_distance
Mn O1 1.8748(16)
Mn O2 1.8781(15)
Mn N3 2.0403(17)
Mn N1 2.0593(17)
Mn N5 2.238(2)
Mn N6 2.281(2)
S1 C15 1.623(3)
N5 C15 1.150(3)
S2 C16 1.631(3)
N6 C16 1.154(3)
N1 C7 1.285(3)
N1 C8 1.477(3)
N2 C9 1.483(3)
N2 C10 1.485(3)
N2 C13 1.498(3)
N2 H2N 0.90(3)
N3 C27 1.284(3)
N3 C28 1.478(2)
N4 C33 1.491(3)
N4 C29 1.492(2)
N4 C30 1.495(3)
N4 H4N 0.86(3)
O1 C1 1.319(3)
O2 C21 1.323(3)
C1 C2 1.403(3)
C1 C6 1.409(3)
C2 C3 1.369(4)
C2 H2 0.9300
C3 C4 1.387(4)
C3 H3 0.9300
C4 C5 1.368(4)
C4 H4 0.9300
C5 C6 1.416(3)
C5 H5 0.9300
C6 C7 1.432(3)
C7 H7 0.9300
C8 C9 1.517(3)
C8 H8A 0.9700
C8 H8B 0.9700
C9 H9A 0.9700
C9 H9B 0.9700
C10 C11 1.510(4)
C10 H10A 0.9700
C10 H10B 0.9700
C11 C12 1.516(4)
C11 H11A 0.9700
C11 H11B 0.9700
C12 C13 1.512(4)
C12 H12A 0.9700
C12 H12B 0.9700
C13 H13A 0.9700
C13 H13B 0.9700
C21 C22 1.398(3)
C21 C26 1.411(3)
C22 C23 1.365(4)
C22 H15 0.9300
C23 C24 1.390(4)
C23 H16 0.9300
C24 C25 1.370(3)
C24 H17 0.9300
C25 C26 1.412(3)
C25 H18 0.9300
C26 C27 1.439(3)
C27 H20 0.9300
C28 C29 1.518(3)
C28 H21A 0.9700
C28 H21B 0.9700
C29 H22A 0.9700
C29 H22B 0.9700
C30 C31 1.506(3)
C30 H23A 0.9700
C30 H23B 0.9700
C31 C32 1.521(4)
C31 H24A 0.9700
C31 H24B 0.9700
C32 C33 1.518(3)
C32 H25A 0.9700
C32 H25B 0.9700
C33 H26A 0.9700
C33 H26B 0.9700
S3 C17 1.630(3)
N7 C17 1.142(3)
O1W H1A 0.8501
O1W H1B 0.8512

loop_
_geom_hbond_atom_site_label_D
_geom_hbond_atom_site_label_H
_geom_hbond_atom_site_label_A
_geom_hbond_distance_DH
_geom_hbond_distance_HA
_geom_hbond_distance_DA
_geom_hbond_angle_DHA
_geom_hbond_site_symmetry_A
C7 H7 S2 0.93 3.01 3.776(2) 141.2 3_766
C29 H22B O1 0.97 2.61 3.200(3) 119.3 .
O1W H1A S3 0.85 2.39 3.233(2) 175.0 .
O1W H1B N7 0.85 2.12 2.967(3) 171.6 4_575
